data_7201712
loop_
_publ_author_name
'Johnston, Andrea'
'Johnston, Blair F.'
'Kennedy, Alan R.'
'Florence, Alastair J.'

_publ_section_title
;
 Targeted crystallisation of novel carbamazepine solvates based on a
 retrospective Random Forest classification
;
_journal_issue 1
_journal_name_full CrystEngComm
_journal_page_first 23
_journal_paper_doi 10.1039/b713373a
_journal_volume 10
_journal_year 2008
_chemical_formula_sum 'C20 H21 N3 O2'
_chemical_formula_weight 335.40
_chemical_name_common
;(5H-dibenz(b,f)azepine-5-carboxamide) N-methylpyrrolidine
solvate
;
_chemical_name_systematic
;
[5H-dibenz(b,f)azepine-5-carboxamide] N-methylpyrrolidine solvate
;
_space_group_IT_number 14
_symmetry_cell_setting monoclinic
_symmetry_space_group_name_Hall '-P 2ybc'
_symmetry_space_group_name_H-M 'P 1 21/c 1'
_atom_sites_solution_hydrogens geom
_atom_sites_solution_primary direct
_atom_sites_solution_secondary difmap
_audit_creation_method SHELXL-97
_cell_angle_alpha 90.00
_cell_angle_beta 98.013(3)
_cell_angle_gamma 90.00
_cell_formula_units_Z 4
_cell_length_a 7.5448(4)
_cell_length_b 19.5119(10)
_cell_length_c 11.8783(6)
_cell_measurement_reflns_used 3999
_cell_measurement_temperature 123(2)
_cell_measurement_theta_max 27.48
_cell_measurement_theta_min 1.00
_cell_volume 1731.57(16)
_computing_data_collection 'Denzo & Collect'
_computing_structure_refinement 'SHELXL-97 (Sheldrick, 1997)'
_computing_structure_solution SIR
_diffrn_ambient_temperature 123(2)
_diffrn_measured_fraction_theta_full 0.994
_diffrn_measured_fraction_theta_max 0.994
_diffrn_measurement_device_type 'Nonius Kappa CCD'
_diffrn_measurement_method 'phi and omega scans'
_diffrn_radiation_monochromator graphite
_diffrn_radiation_source 'fine-focus sealed tube'
_diffrn_radiation_type MoK\a
_diffrn_radiation_wavelength 0.71073
_diffrn_reflns_av_R_equivalents 0.064
_diffrn_reflns_av_sigmaI/netI 0.0596
_diffrn_reflns_limit_h_max 9
_diffrn_reflns_limit_h_min -9
_diffrn_reflns_limit_k_max 25
_diffrn_reflns_limit_k_min -24
_diffrn_reflns_limit_l_max 15
_diffrn_reflns_limit_l_min -15
_diffrn_reflns_number 22709
_diffrn_reflns_theta_full 27.49
_diffrn_reflns_theta_max 27.49
_diffrn_reflns_theta_min 2.02
_exptl_absorpt_coefficient_mu 0.085
_exptl_absorpt_correction_type none
_exptl_crystal_colour colourless
_exptl_crystal_density_diffrn 1.287
_exptl_crystal_description 'triangular fragment'
_exptl_crystal_F_000 712
_exptl_crystal_preparation
;
recyrstallised by slow evaporation from N-methylpyrrolidone at 278 K.
;
_exptl_crystal_size_max 0.30
_exptl_crystal_size_mid 0.25
_exptl_crystal_size_min 0.15
_refine_diff_density_max 0.190
_refine_diff_density_min -0.183
_refine_diff_density_rms 0.040
_refine_ls_extinction_method none
_refine_ls_goodness_of_fit_ref 1.062
_refine_ls_hydrogen_treatment mixed
_refine_ls_matrix_type full
_refine_ls_number_parameters 261
_refine_ls_number_reflns 3952
_refine_ls_number_restraints 0
_refine_ls_restrained_S_all 1.062
_refine_ls_R_factor_all 0.1030
_refine_ls_R_factor_gt 0.0545
_refine_ls_shift/su_max 0.000
_refine_ls_shift/su_mean 0.000
_refine_ls_structure_factor_coef Fsqd
_refine_ls_weighting_details 'calc w=1/[\s^2^(Fo^2^)+(0.0363P)^2^+0.6268P] where P=(Fo^2^+2Fc^2^)/3'
_refine_ls_weighting_scheme calc
_refine_ls_wR_factor_gt 0.1000
_refine_ls_wR_factor_ref 0.1174
_reflns_number_gt 2508
_reflns_number_total 3952
_reflns_threshold_expression I>2\s(I)
_cod_data_source_file b713373a.txt
_cod_data_source_block CBZ-NMP
_cod_original_cell_volume 1731.57(15)
_cod_original_sg_symbol_H-M P21/c
_cod_database_code 7201712

loop_
_symmetry_equiv_pos_as_xyz
'x, y, z'
'-x, y+1/2, -z+1/2'
'-x, -y, -z'
'x, -y-1/2, z-1/2'

loop_
_atom_site_label
_atom_site_type_symbol
_atom_site_fract_x
_atom_site_fract_y
_atom_site_fract_z
_atom_site_U_iso_or_equiv
_atom_site_adp_type
_atom_site_occupancy
_atom_site_symmetry_multiplicity
_atom_site_calc_flag
_atom_site_refinement_flags
_atom_site_disorder_assembly
_atom_site_disorder_group
O1 O 0.67392(16) -0.01515(6) 0.91965(10) 0.0339(3) Uani 1 1 d . . .
N1 N 0.76600(19) 0.07235(7) 0.81678(12) 0.0302(4) Uani 1 1 d . . .
N2 N 0.5359(2) 0.08762(8) 0.92589(14) 0.0342(4) Uani 1 1 d . . .
C1 C 0.8983(2) 0.02929(8) 0.77625(15) 0.0298(4) Uani 1 1 d . . .
C2 C 1.0530(2) 0.01286(9) 0.84777(16) 0.0343(4) Uani 1 1 d . . .
H2 H 1.0712 0.0297 0.9235 0.041 Uiso 1 1 calc R . .
C3 C 1.1812(3) -0.02815(9) 0.80901(17) 0.0369(5) Uani 1 1 d . . .
H3 H 1.2886 -0.0389 0.8575 0.044 Uiso 1 1 calc R . .
C4 C 1.1518(3) -0.05342(9) 0.69915(17) 0.0383(5) Uani 1 1 d . . .
H4 H 1.2389 -0.0821 0.6726 0.046 Uiso 1 1 calc R . .
C5 C 0.9974(3) -0.03735(9) 0.62786(16) 0.0356(5) Uani 1 1 d . . .
H5 H 0.9780 -0.0559 0.5532 0.043 Uiso 1 1 calc R . .
C6 C 0.8682(2) 0.00627(9) 0.66423(15) 0.0309(4) Uani 1 1 d . . .
C7 C 0.7155(2) 0.02833(9) 0.58326(16) 0.0362(5) Uani 1 1 d . . .
H7 H 0.6683 -0.0042 0.5276 0.043 Uiso 1 1 calc R . .
C8 C 0.6346(2) 0.08972(10) 0.57904(16) 0.0353(4) Uani 1 1 d . . .
H8 H 0.5365 0.0959 0.5205 0.042 Uiso 1 1 calc R . .
C9 C 0.6808(2) 0.14807(9) 0.65470(15) 0.0301(4) Uani 1 1 d . . .
C10 C 0.6622(2) 0.21509(9) 0.61106(16) 0.0351(4) Uani 1 1 d . . .
H10 H 0.6093 0.2222 0.5346 0.042 Uiso 1 1 calc R . .
C11 C 0.7200(3) 0.27067(9) 0.67821(17) 0.0404(5) Uani 1 1 d . . .
H11 H 0.7079 0.3156 0.6474 0.048 Uiso 1 1 calc R . .
C12 C 0.7956(3) 0.26117(9) 0.79025(17) 0.0412(5) Uani 1 1 d . . .
H12 H 0.8377 0.2995 0.8356 0.049 Uiso 1 1 calc R . .
C13 C 0.8098(2) 0.19602(9) 0.83597(16) 0.0350(4) Uani 1 1 d . . .
H13 H 0.8600 0.1896 0.9131 0.042 Uiso 1 1 calc R . .
C14 C 0.7509(2) 0.14000(8) 0.76933(15) 0.0283(4) Uani 1 1 d . . .
C15 C 0.6561(2) 0.04543(9) 0.88954(14) 0.0286(4) Uani 1 1 d . . .
O2 O 0.38160(19) 0.22041(7) 0.85796(11) 0.0434(4) Uani 1 1 d . . .
N3 N 0.2753(3) 0.28582(14) 0.7060(2) 0.0346(7) Uani 0.720(4) 1 d P A 1
C16 C 0.3013(5) 0.2256(2) 0.7601(4) 0.0342(9) Uani 0.720(4) 1 d P A 1
C17 C 0.2137(5) 0.1699(2) 0.6843(3) 0.0455(9) Uani 0.720(4) 1 d P A 1
H17A H 0.1069 0.1518 0.7142 0.055 Uiso 0.720(4) 1 calc PR A 1
H17B H 0.2982 0.1317 0.6781 0.055 Uiso 0.720(4) 1 calc PR A 1
C18 C 0.1609(4) 0.2045(2) 0.5690(3) 0.0523(10) Uani 0.720(4) 1 d P A 1
H18A H 0.0380 0.1913 0.5358 0.063 Uiso 0.720(4) 1 calc PR A 1
H18B H 0.2445 0.1916 0.5153 0.063 Uiso 0.720(4) 1 calc PR A 1
C19 C 0.1717(5) 0.2814(2) 0.5944(3) 0.0423(10) Uani 0.720(4) 1 d P A 1
H19A H 0.2320 0.3060 0.5375 0.051 Uiso 0.720(4) 1 calc PR A 1
H19B H 0.0508 0.3011 0.5945 0.051 Uiso 0.720(4) 1 calc PR A 1
C20 C 0.3327(5) 0.35058(17) 0.7590(3) 0.0499(10) Uani 0.720(4) 1 d P A 1
H20A H 0.2287 0.3751 0.7800 0.075 Uiso 0.720(4) 1 calc PR A 1
H20B H 0.3896 0.3784 0.7054 0.075 Uiso 0.720(4) 1 calc PR A 1
H20C H 0.4186 0.3420 0.8273 0.075 Uiso 0.720(4) 1 calc PR A 1
N4 N 0.2293(8) 0.2147(4) 0.6792(6) 0.0358(18) Uiso 0.280(4) 1 d P A 2
C23 C 0.2006(15) 0.3278(7) 0.6194(9) 0.079(3) Uiso 0.280(4) 1 d P A 2
H23A H 0.2834 0.3489 0.5716 0.095 Uiso 0.280(4) 1 calc PR A 2
H23B H 0.0902 0.3558 0.6127 0.095 Uiso 0.280(4) 1 calc PR A 2
C25 C 0.2142(16) 0.1429(5) 0.6736(11) 0.051(3) Uiso 0.280(4) 1 d P A 2
H25A H 0.2852 0.1253 0.6168 0.076 Uiso 0.280(4) 1 calc PR A 2
H25B H 0.0884 0.1302 0.6519 0.076 Uiso 0.280(4) 1 calc PR A 2
H25C H 0.2584 0.1231 0.7480 0.076 Uiso 0.280(4) 1 calc PR A 2
C22 C 0.1555(17) 0.2543(6) 0.5797(11) 0.043(3) Uiso 0.280(4) 1 d P A 2
H22A H 0.0247 0.2475 0.5612 0.051 Uiso 0.280(4) 1 calc PR A 2
H22B H 0.2137 0.2423 0.5126 0.051 Uiso 0.280(4) 1 calc PR A 2
C24 C 0.2864(15) 0.3253(7) 0.7404(10) 0.048(3) Uiso 0.280(4) 1 d P A 2
H24A H 0.2100 0.3482 0.7904 0.058 Uiso 0.280(4) 1 calc PR A 2
H24B H 0.4046 0.3482 0.7495 0.058 Uiso 0.280(4) 1 calc PR A 2
C21 C 0.3067(15) 0.2498(5) 0.7693(11) 0.032(3) Uiso 0.280(4) 1 d P A 2
H2N H 0.507(2) 0.1287(10) 0.8953(16) 0.038(5) Uiso 1 1 d . . .
H1N H 0.464(3) 0.0672(10) 0.9719(16) 0.044(6) Uiso 1 1 d . . .

loop_
_atom_site_aniso_label
_atom_site_aniso_U_11
_atom_site_aniso_U_22
_atom_site_aniso_U_33
_atom_site_aniso_U_23
_atom_site_aniso_U_13
_atom_site_aniso_U_12
O1 0.0416(7) 0.0219(7) 0.0401(7) 0.0056(6) 0.0119(6) 0.0022(5)
N1 0.0377(9) 0.0204(8) 0.0346(8) 0.0045(6) 0.0126(7) 0.0036(6)
N2 0.0402(10) 0.0246(9) 0.0406(10) 0.0088(7) 0.0153(8) 0.0067(7)
C1 0.0368(10) 0.0177(9) 0.0371(10) 0.0036(7) 0.0123(8) -0.0009(7)
C2 0.0424(11) 0.0263(10) 0.0351(10) 0.0043(8) 0.0089(9) 0.0009(8)
C3 0.0385(11) 0.0292(10) 0.0434(12) 0.0084(9) 0.0068(9) 0.0046(8)
C4 0.0463(12) 0.0223(10) 0.0493(12) 0.0035(9) 0.0174(10) 0.0061(8)
C5 0.0477(12) 0.0230(9) 0.0378(11) -0.0025(8) 0.0116(9) -0.0023(8)
C6 0.0372(10) 0.0209(9) 0.0359(10) 0.0007(8) 0.0094(8) -0.0033(8)
C7 0.0389(11) 0.0297(10) 0.0401(11) -0.0071(8) 0.0056(9) -0.0067(8)
C8 0.0328(10) 0.0366(11) 0.0356(11) 0.0003(8) 0.0020(8) -0.0017(8)
C9 0.0295(10) 0.0275(9) 0.0346(10) 0.0018(8) 0.0091(8) -0.0002(7)
C10 0.0356(10) 0.0334(11) 0.0378(10) 0.0110(9) 0.0102(8) 0.0050(8)
C11 0.0446(12) 0.0214(10) 0.0578(13) 0.0091(9) 0.0164(10) 0.0032(8)
C12 0.0501(13) 0.0230(10) 0.0515(13) -0.0037(9) 0.0109(10) -0.0034(9)
C13 0.0412(11) 0.0266(10) 0.0373(10) -0.0019(8) 0.0066(8) 0.0001(8)
C14 0.0300(10) 0.0210(9) 0.0353(10) 0.0031(8) 0.0100(8) 0.0020(7)
C15 0.0333(10) 0.0243(9) 0.0277(9) 0.0017(7) 0.0026(8) 0.0001(8)
O2 0.0549(9) 0.0391(8) 0.0366(8) 0.0054(6) 0.0083(7) 0.0111(7)
N3 0.0423(14) 0.0261(15) 0.0362(14) 0.0042(12) 0.0080(10) 0.0061(10)
C16 0.0370(19) 0.026(2) 0.043(2) 0.0017(18) 0.0175(15) 0.0061(16)
C17 0.0409(19) 0.038(3) 0.060(2) -0.006(2) 0.0172(15) -0.0050(17)
C18 0.0461(18) 0.061(3) 0.0491(19) -0.0122(17) 0.0052(14) -0.0038(16)
C19 0.045(2) 0.047(3) 0.0337(19) 0.0031(19) 0.0032(14) 0.0054(19)
C20 0.059(2) 0.028(2) 0.064(2) 0.0004(17) 0.0138(18) 0.0089(17)

loop_
_geom_angle_atom_site_label_1
_geom_angle_atom_site_label_2
_geom_angle_atom_site_label_3
_geom_angle
_geom_angle_site_symmetry_1
_geom_angle_site_symmetry_3
_geom_angle_publ_flag
C15 N1 C14 125.03(14) . . ?
C15 N1 C1 119.49(14) . . ?
C14 N1 C1 115.29(13) . . ?
C15 N2 H2N 123.8(12) . . ?
C15 N2 H1N 114.3(12) . . ?
H2N N2 H1N 120.1(17) . . ?
C2 C1 C6 121.60(16) . . ?
C2 C1 N1 119.72(16) . . ?
C6 C1 N1 118.66(16) . . ?
C1 C2 C3 119.97(17) . . ?
C1 C2 H2 120.0 . . ?
C3 C2 H2 120.0 . . ?
C2 C3 C4 119.51(18) . . ?
C2 C3 H3 120.2 . . ?
C4 C3 H3 120.2 . . ?
C5 C4 C3 120.62(18) . . ?
C5 C4 H4 119.7 . . ?
C3 C4 H4 119.7 . . ?
C4 C5 C6 120.79(17) . . ?
C4 C5 H5 119.6 . . ?
C6 C5 H5 119.6 . . ?
C1 C6 C5 117.42(17) . . ?
C1 C6 C7 122.93(16) . . ?
C5 C6 C7 119.56(17) . . ?
C8 C7 C6 126.95(17) . . ?
C8 C7 H7 116.5 . . ?
C6 C7 H7 116.5 . . ?
C7 C8 C9 127.13(17) . . ?
C7 C8 H8 116.4 . . ?
C9 C8 H8 116.4 . . ?
C14 C9 C10 117.91(16) . . ?
C14 C9 C8 122.40(16) . . ?
C10 C9 C8 119.64(16) . . ?
C11 C10 C9 120.68(17) . . ?
C11 C10 H10 119.7 . . ?
C9 C10 H10 119.7 . . ?
C10 C11 C12 120.30(17) . . ?
C10 C11 H11 119.9 . . ?
C12 C11 H11 119.9 . . ?
C13 C12 C11 120.01(18) . . ?
C13 C12 H12 120.0 . . ?
C11 C12 H12 120.0 . . ?
C12 C13 C14 120.02(18) . . ?
C12 C13 H13 120.0 . . ?
C14 C13 H13 120.0 . . ?
C13 C14 C9 120.97(16) . . ?
C13 C14 N1 120.00(16) . . ?
C9 C14 N1 119.01(15) . . ?
O1 C15 N2 123.04(16) . . ?
O1 C15 N1 119.56(15) . . ?
N2 C15 N1 117.39(15) . . ?
C16 O2 C21 22.3(4) . . ?
C16 N3 C19 114.4(3) . . ?
C16 N3 C20 122.7(3) . . ?
C19 N3 C20 122.7(3) . . ?
O2 C16 N3 122.8(4) . . ?
O2 C16 C17 128.2(3) . . ?
N3 C16 C17 108.9(4) . . ?
C16 C17 C18 104.7(3) . . ?
C16 C17 H17A 110.8 . . ?
C18 C17 H17A 110.8 . . ?
C16 C17 H17B 110.8 . . ?
C18 C17 H17B 110.8 . . ?
H17A C17 H17B 108.9 . . ?
C17 C18 C19 104.9(3) . . ?
C17 C18 H18A 110.8 . . ?
C19 C18 H18A 110.8 . . ?
C17 C18 H18B 110.8 . . ?
C19 C18 H18B 110.8 . . ?
H18A C18 H18B 108.8 . . ?
N3 C19 C18 104.2(3) . . ?
N3 C19 H19A 110.9 . . ?
C18 C19 H19A 110.9 . . ?
N3 C19 H19B 110.9 . . ?
C18 C19 H19B 110.9 . . ?
H19A C19 H19B 108.9 . . ?
C21 N4 C25 125.0(9) . . ?
C21 N4 C22 116.9(9) . . ?
C25 N4 C22 118.1(9) . . ?
C24 C23 C22 108.3(11) . . ?
C24 C23 H23A 110.0 . . ?
C22 C23 H23A 110.0 . . ?
C24 C23 H23B 110.0 . . ?
C22 C23 H23B 110.0 . . ?
H23A C23 H23B 108.4 . . ?
N4 C25 H25A 109.5 . . ?
N4 C25 H25B 109.5 . . ?
H25A C25 H25B 109.5 . . ?
N4 C25 H25C 109.5 . . ?
H25A C25 H25C 109.5 . . ?
H25B C25 H25C 109.5 . . ?
N4 C22 C23 101.8(9) . . ?
N4 C22 H22A 111.4 . . ?
C23 C22 H22A 111.4 . . ?
N4 C22 H22B 111.4 . . ?
C23 C22 H22B 111.4 . . ?
H22A C22 H22B 109.3 . . ?
C23 C24 C21 105.4(11) . . ?
C23 C24 H24A 110.7 . . ?
C21 C24 H24A 110.7 . . ?
C23 C24 H24B 110.7 . . ?
C21 C24 H24B 110.7 . . ?
H24A C24 H24B 108.8 . . ?
O2 C21 N4 122.0(9) . . ?
O2 C21 C24 130.6(9) . . ?
N4 C21 C24 107.4(11) . . ?

loop_
_geom_bond_atom_site_label_1
_geom_bond_atom_site_label_2
_geom_bond_distance
_geom_bond_site_symmetry_2
_geom_bond_publ_flag
O1 C15 1.2368(19) . ?
N1 C15 1.382(2) . ?
N1 C14 1.433(2) . ?
N1 C1 1.438(2) . ?
N2 C15 1.340(2) . ?
N2 H2N 0.89(2) . ?
N2 H1N 0.92(2) . ?
C1 C2 1.382(3) . ?
C1 C6 1.393(2) . ?
C2 C3 1.383(3) . ?
C2 H2 0.9500 . ?
C3 C4 1.384(3) . ?
C3 H3 0.9500 . ?
C4 C5 1.377(3) . ?
C4 H4 0.9500 . ?
C5 C6 1.407(3) . ?
C5 H5 0.9500 . ?
C6 C7 1.459(3) . ?
C7 C8 1.342(2) . ?
C7 H7 0.9500 . ?
C8 C9 1.462(2) . ?
C8 H8 0.9500 . ?
C9 C14 1.399(3) . ?
C9 C10 1.406(2) . ?
C10 C11 1.380(3) . ?
C10 H10 0.9500 . ?
C11 C12 1.385(3) . ?
C11 H11 0.9500 . ?
C12 C13 1.381(3) . ?
C12 H12 0.9500 . ?
C13 C14 1.386(2) . ?
C13 H13 0.9500 . ?
O2 C16 1.238(4) . ?
O2 C21 1.262(13) . ?
N3 C16 1.339(4) . ?
N3 C19 1.445(4) . ?
N3 C20 1.451(4) . ?
C16 C17 1.505(6) . ?
C17 C18 1.530(5) . ?
C17 H17A 0.9900 . ?
C17 H17B 0.9900 . ?
C18 C19 1.531(5) . ?
C18 H18A 0.9900 . ?
C18 H18B 0.9900 . ?
C19 H19A 0.9900 . ?
C19 H19B 0.9900 . ?
C20 H20A 0.9800 . ?
C20 H20B 0.9800 . ?
C20 H20C 0.9800 . ?
N4 C21 1.335(13) . ?
N4 C25 1.406(11) . ?
N4 C22 1.457(14) . ?
C23 C24 1.493(15) . ?
C23 C22 1.533(14) . ?
C23 H23A 0.9900 . ?
C23 H23B 0.9900 . ?
C25 H25A 0.9800 . ?
C25 H25B 0.9800 . ?
C25 H25C 0.9800 . ?
C22 H22A 0.9900 . ?
C22 H22B 0.9900 . ?
C24 C21 1.515(15) . ?
C24 H24A 0.9900 . ?
C24 H24B 0.9900 . ?

loop_
_geom_torsion_atom_site_label_1
_geom_torsion_atom_site_label_2
_geom_torsion_atom_site_label_3
_geom_torsion_atom_site_label_4
_geom_torsion
_geom_torsion_site_symmetry_1
_geom_torsion_site_symmetry_2
_geom_torsion_site_symmetry_3
_geom_torsion_site_symmetry_4
_geom_torsion_publ_flag
C15 N1 C1 C2 -75.6(2) . . . . ?
C14 N1 C1 C2 109.16(18) . . . . ?
C15 N1 C1 C6 105.67(19) . . . . ?
C14 N1 C1 C6 -69.6(2) . . . . ?
C6 C1 C2 C3 -0.9(3) . . . . ?
N1 C1 C2 C3 -179.57(15) . . . . ?
C1 C2 C3 C4 -1.1(3) . . . . ?
C2 C3 C4 C5 0.9(3) . . . . ?
C3 C4 C5 C6 1.4(3) . . . . ?
C2 C1 C6 C5 3.1(3) . . . . ?
N1 C1 C6 C5 -178.24(15) . . . . ?
C2 C1 C6 C7 -173.53(16) . . . . ?
N1 C1 C6 C7 5.2(2) . . . . ?
C4 C5 C6 C1 -3.3(3) . . . . ?
C4 C5 C6 C7 173.40(16) . . . . ?
C1 C6 C7 C8 32.4(3) . . . . ?
C5 C6 C7 C8 -144.09(19) . . . . ?
C6 C7 C8 C9 -0.2(3) . . . . ?
C7 C8 C9 C14 -32.4(3) . . . . ?
C7 C8 C9 C10 144.84(19) . . . . ?
C14 C9 C10 C11 3.2(3) . . . . ?
C8 C9 C10 C11 -174.12(16) . . . . ?
C9 C10 C11 C12 -0.7(3) . . . . ?
C10 C11 C12 C13 -1.4(3) . . . . ?
C11 C12 C13 C14 0.9(3) . . . . ?
C12 C13 C14 C9 1.7(3) . . . . ?
C12 C13 C14 N1 179.88(16) . . . . ?
C10 C9 C14 C13 -3.7(3) . . . . ?
C8 C9 C14 C13 173.56(16) . . . . ?
C10 C9 C14 N1 178.07(15) . . . . ?
C8 C9 C14 N1 -4.7(2) . . . . ?
C15 N1 C14 C13 76.0(2) . . . . ?
C1 N1 C14 C13 -109.08(18) . . . . ?
C15 N1 C14 C9 -105.76(19) . . . . ?
C1 N1 C14 C9 69.2(2) . . . . ?
C14 N1 C15 O1 175.36(16) . . . . ?
C1 N1 C15 O1 0.6(2) . . . . ?
C14 N1 C15 N2 -5.9(2) . . . . ?
C1 N1 C15 N2 179.42(15) . . . . ?
C21 O2 C16 N3 8.4(14) . . . . ?
C21 O2 C16 C17 -169.5(18) . . . . ?
C19 N3 C16 O2 -177.4(3) . . . . ?
C20 N3 C16 O2 -2.5(4) . . . . ?
C19 N3 C16 C17 0.9(4) . . . . ?
C20 N3 C16 C17 175.7(3) . . . . ?
O2 C16 C17 C18 -172.0(3) . . . . ?
N3 C16 C17 C18 9.9(3) . . . . ?
C16 C17 C18 C19 -16.0(3) . . . . ?
C16 N3 C19 C18 -11.2(3) . . . . ?
C20 N3 C19 C18 173.9(3) . . . . ?
C17 C18 C19 N3 16.3(3) . . . . ?
C21 N4 C22 C23 0.6(12) . . . . ?
C25 N4 C22 C23 -179.3(9) . . . . ?
C24 C23 C22 N4 -3.4(12) . . . . ?
C22 C23 C24 C21 4.8(13) . . . . ?
C16 O2 C21 N4 2.5(8) . . . . ?
C16 O2 C21 C24 -177(3) . . . . ?
C25 N4 C21 O2 3.1(15) . . . . ?
C22 N4 C21 O2 -176.9(9) . . . . ?
C25 N4 C21 C24 -177.7(9) . . . . ?
C22 N4 C21 C24 2.4(12) . . . . ?
C23 C24 C21 O2 174.8(10) . . . . ?
C23 C24 C21 N4 -4.4(12) . . . . ?
